data_7063257
loop_
_publ_author_name
'Karmakar, Gourab'
'Tyagi, Adish'
'Tyagi, Deepak'
'Shah, Alpa Y.'
'Wadawale, A. P.'
'Donthula, Harish'
'Singh, Vishal'

_publ_section_title
;
 [(Ph3P)2Ag(\m-SeCH2Ph)2In(SeCH2Ph)2]: a new heterobimetallic single
 source precursor as a springboard to bulk, nano and thin film ternary
 AgInSe2 materials
;
_journal_issue 26
_journal_name_full 'New Journal of Chemistry'
_journal_page_first 11910
_journal_page_last 11917
_journal_paper_doi 10.1039/D4NJ01430H
_journal_volume 48
_journal_year 2024
_chemical_formula_sum 'C64 H58 Ag In P2 Se4'
_chemical_formula_weight 1427.57
_space_group_crystal_system monoclinic
_space_group_IT_number 15
_space_group_name_Hall '-C 2yc'
_space_group_name_H-M_alt 'C 1 2/c 1'
_atom_sites_solution_hydrogens geom
_atom_sites_solution_primary direct
_atom_sites_solution_secondary difmap
_audit_creation_method SHELXL-2017/1
_audit_update_record
;
2020-02-12 deposited with the CCDC.	2024-06-05 downloaded from the CCDC.
;
_cell_angle_alpha 90
_cell_angle_beta 110.300(3)
_cell_angle_gamma 90
_cell_formula_units_Z 4
_cell_length_a 22.8804(7)
_cell_length_b 13.3317(3)
_cell_length_c 20.9760(7)
_cell_measurement_reflns_used 11036
_cell_measurement_temperature 298(2)
_cell_measurement_theta_max 28.4830
_cell_measurement_theta_min 2.9800
_cell_volume 6001.0(3)
_computing_cell_refinement 'CrysAlisPro 1.171.40.57a (Rigaku OD, 2019)'
_computing_data_collection 'CrysAlisPro 1.171.40.57a (Rigaku OD, 2019)'
_computing_data_reduction 'CrysAlisPro 1.171.40.57a (Rigaku OD, 2019)'
_computing_structure_refinement 'SHELXL-2017/1 (Sheldrick, 2017)'
_computing_structure_solution 'SHELXS-2017/1 (Sheldrick, 2017)'
_diffrn_ambient_temperature 298(2)
_diffrn_detector 'Hybrid Pixel Array Detector'
_diffrn_detector_area_resol_mean 10.0000
_diffrn_detector_type HyPix
_diffrn_measured_fraction_theta_full 0.998
_diffrn_measured_fraction_theta_max 0.803
_diffrn_measurement_device 'four-circle diffractometer'
_diffrn_measurement_device_type 'XtaLAB Synergy, Dualflex, HyPix'
_diffrn_radiation_monochromator mirror
_diffrn_radiation_probe x-ray
_diffrn_radiation_type 'Mo K\a'
_diffrn_radiation_wavelength 0.71073
_diffrn_reflns_av_R_equivalents 0.0324
_diffrn_reflns_av_unetI/netI 0.0326
_diffrn_reflns_Laue_measured_fraction_full 0.998
_diffrn_reflns_Laue_measured_fraction_max 0.803
_diffrn_reflns_limit_h_max 32
_diffrn_reflns_limit_h_min -29
_diffrn_reflns_limit_k_max 19
_diffrn_reflns_limit_k_min -18
_diffrn_reflns_limit_l_max 26
_diffrn_reflns_limit_l_min -27
_diffrn_reflns_number 30087
_diffrn_reflns_point_group_measured_fraction_full 0.998
_diffrn_reflns_point_group_measured_fraction_max 0.803
_diffrn_reflns_theta_full 25.242
_diffrn_reflns_theta_max 30.903
_diffrn_reflns_theta_min 2.233
_diffrn_source 'micro-focus sealed X-ray tube'
_diffrn_source_type 'PhotonJet (Mo) X-ray Source'
_exptl_absorpt_coefficient_mu 3.228
_exptl_absorpt_correction_T_max 1.00000
_exptl_absorpt_correction_T_min 0.65186
_exptl_absorpt_correction_type multi-scan
_exptl_absorpt_process_details
;
CrysAlisPro 1.171.40.57a (Rigaku Oxford Diffraction, 2019)
Empirical absorption correction using spherical harmonics,
 implemented in SCALE3 ABSPACK scaling algorithm.
;
_exptl_crystal_colour colourless
_exptl_crystal_density_diffrn 1.580
_exptl_crystal_description PLATE
_exptl_crystal_F_000 2816
_exptl_crystal_size_max 0.200
_exptl_crystal_size_mid 0.100
_exptl_crystal_size_min 0.050
_refine_diff_density_max 0.526
_refine_diff_density_min -0.342
_refine_diff_density_rms 0.060
_refine_ls_extinction_method none
_refine_ls_goodness_of_fit_ref 1.019
_refine_ls_hydrogen_treatment constr
_refine_ls_matrix_type full
_refine_ls_number_parameters 316
_refine_ls_number_reflns 7613
_refine_ls_number_restraints 48
_refine_ls_restrained_S_all 1.021
_refine_ls_R_factor_all 0.0569
_refine_ls_R_factor_gt 0.0342
_refine_ls_shift/su_max 0.002
_refine_ls_shift/su_mean 0.000
_refine_ls_structure_factor_coef Fsqd
_refine_ls_weighting_details 'w=1/[\s^2^(Fo^2^)+(0.0278P)^2^+4.9017P] where P=(Fo^2^+2Fc^2^)/3'
_refine_ls_weighting_scheme calc
_refine_ls_wR_factor_gt 0.0650
_refine_ls_wR_factor_ref 0.0700
_reflns_Friedel_coverage 0.000
_reflns_number_gt 5700
_reflns_number_total 7613
_reflns_threshold_expression 'I > 2\s(I)'
_cod_data_source_file d4nj01430h2.cif
_cod_data_source_block shelx
_cod_depositor_comments
;
The following automatic conversions were performed:

data item '_atom_sites_solution_secondary' value 'diffmap' was
changed to 'difmap'.

Automatic conversion script
Id: cif_fix_values 8170 2020-07-09 18:12:32Z antanas 

 Adding full bibliography for 7063257.cif.
;
_cod_original_sg_symbol_H-M 'C 2/c'
_cod_database_code 7063257
_shelx_shelxl_version_number 2017/1
_shelx_space_group_comment
;
The symmetry employed for this shelxl refinement is uniquely defined
by the following loop, which should always be used as a source of
symmetry information in preference to the above space-group names.
They are only intended as comments.
;
_shelx_estimated_absorpt_t_min 0.565
_shelx_estimated_absorpt_t_max 0.855
_oxdiff_exptl_absorpt_empirical_full_min 0.651
_oxdiff_exptl_absorpt_empirical_full_max 1.517
_oxdiff_exptl_absorpt_empirical_details
;
Empirical correction (ABSPACK) includes:
- Absorption correction using spherical harmonics
- Frame scaling
;

loop_
_space_group_symop_operation_xyz
'x, y, z'
'-x, y, -z+1/2'
'x+1/2, y+1/2, z'
'-x+1/2, y+1/2, -z+1/2'
'-x, -y, -z'
'x, -y, z-1/2'
'-x+1/2, -y+1/2, -z'
'x+1/2, -y+1/2, z-1/2'

loop_
_atom_site_label
_atom_site_type_symbol
_atom_site_fract_x
_atom_site_fract_y
_atom_site_fract_z
_atom_site_U_iso_or_equiv
_atom_site_adp_type
_atom_site_occupancy
_atom_site_site_symmetry_order
_atom_site_calc_flag
_atom_site_refinement_flags_posn
_atom_site_refinement_flags_adp
_atom_site_refinement_flags_occupancy
_atom_site_disorder_assembly
_atom_site_disorder_group
C1 C 0.40714(15) 0.9425(3) 0.09063(16) 0.0812(11) Uani 1 1 d . . . . .
H1A H 0.379276 0.927541 0.115223 0.097 Uiso 1 1 calc R U . . .
H1B H 0.402774 1.013149 0.078852 0.097 Uiso 1 1 calc R U . . .
C2 C 0.38871(10) 0.88257(15) 0.02784(9) 0.0513(7) Uani 1 1 d G U . . .
C3 C 0.35257(11) 0.79680(18) 0.02140(14) 0.0944(13) Uani 1 1 d G U . . .
H3 H 0.342359 0.774012 0.058114 0.113 Uiso 1 1 calc R U . . .
C4 C 0.33169(12) 0.74508(16) -0.03993(19) 0.148(2) Uani 1 1 d G U . . .
H4 H 0.307509 0.687689 -0.044246 0.177 Uiso 1 1 calc R U . . .
C5 C 0.34695(15) 0.7791(3) -0.09481(13) 0.165(3) Uani 1 1 d G U . . .
H5 H 0.332981 0.744526 -0.135843 0.198 Uiso 1 1 calc R U . . .
C6 C 0.38309(14) 0.8649(3) -0.08836(10) 0.135(2) Uani 1 1 d G U . . .
H6 H 0.393303 0.887686 -0.125081 0.162 Uiso 1 1 calc R U . . .
C7 C 0.40397(11) 0.91662(19) -0.02704(12) 0.0786(10) Uani 1 1 d G U . . .
H7 H 0.428153 0.974012 -0.022722 0.094 Uiso 1 1 calc R U . . .
C8 C 0.58229(18) 1.2535(2) 0.33008(17) 0.0693(9) Uani 1 1 d . . . . .
H8A H 0.608241 1.310449 0.328819 0.083 Uiso 1 1 calc R U . . .
H8B H 0.539203 1.274699 0.310131 0.083 Uiso 1 1 calc R U . . .
C9 C 0.59473(14) 1.2263(2) 0.40287(15) 0.0536(7) Uani 1 1 d . . . . .
C10 C 0.65496(15) 1.2138(2) 0.44761(18) 0.0693(9) Uani 1 1 d . . . . .
H10 H 0.688226 1.220104 0.432057 0.083 Uiso 1 1 calc R U . . .
C11 C 0.66617(17) 1.1921(3) 0.51514(18) 0.0782(10) Uani 1 1 d . . . . .
H11 H 0.706979 1.184494 0.544706 0.094 Uiso 1 1 calc R U . . .
C12 C 0.61848(18) 1.1818(3) 0.53896(17) 0.0751(10) Uani 1 1 d . . . . .
H12 H 0.626402 1.167129 0.584539 0.090 Uiso 1 1 calc R U . . .
C13 C 0.55904(17) 1.1931(3) 0.49556(18) 0.0716(9) Uani 1 1 d . . . . .
H13 H 0.526155 1.185957 0.511633 0.086 Uiso 1 1 calc R U . . .
C14 C 0.54681(15) 1.2149(2) 0.42781(16) 0.0615(8) Uani 1 1 d . . . . .
H14 H 0.505784 1.222029 0.398724 0.074 Uiso 1 1 calc R U . . .
C15 C 0.34098(11) 0.75848(19) 0.24940(13) 0.0438(6) Uani 1 1 d . . . . .
C16 C 0.34047(13) 0.8606(2) 0.23761(17) 0.0619(8) Uani 1 1 d . . . . .
H16 H 0.370561 0.888723 0.222567 0.074 Uiso 1 1 calc R U . . .
C17 C 0.29562(17) 0.9212(3) 0.2480(2) 0.0920(13) Uani 1 1 d . . . . .
H17 H 0.295475 0.989625 0.239471 0.110 Uiso 1 1 calc R U . . .
C18 C 0.25149(16) 0.8811(3) 0.2707(2) 0.0905(13) Uani 1 1 d . . . . .
H18 H 0.221493 0.922249 0.277821 0.109 Uiso 1 1 calc R U . . .
C19 C 0.25157(14) 0.7812(3) 0.28281(18) 0.0775(11) Uani 1 1 d . . . . .
H19 H 0.221312 0.754097 0.298027 0.093 Uiso 1 1 calc R U . . .
C20 C 0.29609(12) 0.7188(2) 0.27285(15) 0.0581(8) Uani 1 1 d . . . . .
H20 H 0.295897 0.650511 0.281852 0.070 Uiso 1 1 calc R U . . .
C21 C 0.41568(11) 0.58719(18) 0.30232(13) 0.0418(6) Uani 1 1 d . . . . .
C22 C 0.43182(15) 0.6185(2) 0.36937(15) 0.0582(7) Uani 1 1 d . . . . .
H22 H 0.436540 0.686431 0.379911 0.070 Uiso 1 1 calc R U . . .
C23 C 0.44086(17) 0.5484(3) 0.42032(17) 0.0762(10) Uani 1 1 d . . . . .
H23 H 0.450063 0.569707 0.464959 0.091 Uiso 1 1 calc R U . . .
C24 C 0.43641(17) 0.4473(3) 0.40590(19) 0.0799(11) Uani 1 1 d . . . . .
H24 H 0.442691 0.400603 0.440567 0.096 Uiso 1 1 calc R U . . .
C25 C 0.42276(17) 0.4163(2) 0.34054(18) 0.0713(9) Uani 1 1 d . . . . .
H25 H 0.420445 0.348165 0.330579 0.086 Uiso 1 1 calc R U . . .
C26 C 0.41236(13) 0.4856(2) 0.28906(15) 0.0531(7) Uani 1 1 d . . . . .
H26 H 0.402932 0.463530 0.244563 0.064 Uiso 1 1 calc R U . . .
C27 C 0.36671(12) 0.61273(19) 0.15950(13) 0.0428(6) Uani 1 1 d . . . . .
C28 C 0.40570(14) 0.5671(2) 0.13017(15) 0.0608(8) Uani 1 1 d . . . . .
H28 H 0.448435 0.578188 0.148437 0.073 Uiso 1 1 calc R U . . .
C29 C 0.38185(18) 0.5053(3) 0.07412(17) 0.0773(10) Uani 1 1 d . . . . .
H29 H 0.408548 0.473600 0.055689 0.093 Uiso 1 1 calc R U . . .
C30 C 0.31871(19) 0.4908(3) 0.04581(17) 0.0809(11) Uani 1 1 d . . . . .
H30 H 0.302487 0.450100 0.007736 0.097 Uiso 1 1 calc R U . . .
C31 C 0.27992(16) 0.5360(3) 0.07341(18) 0.0762(10) Uani 1 1 d . . . . .
H31 H 0.237146 0.526158 0.053876 0.091 Uiso 1 1 calc R U . . .
C32 C 0.30316(13) 0.5967(2) 0.13029(15) 0.0560(7) Uani 1 1 d . . . . .
H32 H 0.276035 0.626746 0.148858 0.067 Uiso 1 1 calc R U . . .
Ag1 Ag 0.500000 0.77491(2) 0.250000 0.04814(8) Uani 1 2 d S T P . .
In1 In 0.500000 1.03845(2) 0.250000 0.04132(7) Uani 1 2 d S T P . .
P2 P 0.40278(3) 0.68321(5) 0.23712(3) 0.03817(14) Uani 1 1 d . . . . .
Se1 Se 0.49427(2) 0.91586(2) 0.15057(2) 0.04461(7) Uani 1 1 d . . . . .
Se2 Se 0.59737(2) 1.14569(2) 0.27301(2) 0.06077(9) Uani 1 1 d . . . . .

loop_
_atom_site_aniso_label
_atom_site_aniso_U_11
_atom_site_aniso_U_22
_atom_site_aniso_U_33
_atom_site_aniso_U_23
_atom_site_aniso_U_13
_atom_site_aniso_U_12
C1 0.065(2) 0.108(3) 0.0549(19) -0.0236(19) 0.0003(16) 0.033(2)
C2 0.0566(16) 0.0515(15) 0.0393(14) 0.0029(11) 0.0084(12) 0.0162(13)
C3 0.092(3) 0.067(2) 0.101(3) 0.027(2) 0.003(2) -0.003(2)
C4 0.113(4) 0.066(3) 0.190(5) -0.045(3) -0.043(4) 0.016(2)
C5 0.126(4) 0.194(6) 0.111(4) -0.086(4) -0.040(3) 0.102(4)
C6 0.120(4) 0.237(6) 0.045(2) 0.004(3) 0.024(2) 0.098(4)
C7 0.071(2) 0.100(3) 0.068(2) 0.0177(19) 0.0275(17) 0.0234(19)
C8 0.094(2) 0.0426(16) 0.069(2) -0.0049(15) 0.0261(18) -0.0094(16)
C9 0.0654(18) 0.0352(14) 0.0551(16) -0.0084(12) 0.0144(14) -0.0079(13)
C10 0.0604(19) 0.071(2) 0.074(2) -0.0126(17) 0.0202(17) -0.0162(16)
C11 0.067(2) 0.081(2) 0.068(2) -0.0114(19) 0.0002(18) -0.0039(19)
C12 0.093(3) 0.072(2) 0.0543(19) -0.0111(17) 0.0181(19) -0.004(2)
C13 0.076(2) 0.076(2) 0.071(2) -0.0130(18) 0.0357(19) -0.0017(18)
C14 0.0576(17) 0.0608(19) 0.062(2) -0.0117(15) 0.0149(15) 0.0033(15)
C15 0.0339(12) 0.0445(14) 0.0533(15) -0.0081(12) 0.0154(11) -0.0017(11)
C16 0.0477(16) 0.0489(17) 0.093(2) 0.0000(16) 0.0288(16) 0.0062(13)
C17 0.066(2) 0.064(2) 0.143(4) -0.008(2) 0.033(2) 0.0212(19)
C18 0.052(2) 0.097(3) 0.121(3) -0.042(3) 0.028(2) 0.015(2)
C19 0.0413(16) 0.113(3) 0.086(2) -0.030(2) 0.0323(16) -0.0112(18)
C20 0.0416(14) 0.0663(19) 0.072(2) -0.0141(15) 0.0272(14) -0.0096(14)
C21 0.0366(12) 0.0418(14) 0.0478(14) 0.0031(11) 0.0155(11) -0.0054(11)
C22 0.074(2) 0.0517(16) 0.0496(17) -0.0023(13) 0.0232(15) -0.0037(15)
C23 0.093(3) 0.087(3) 0.0460(17) 0.0057(17) 0.0209(17) -0.007(2)
C24 0.085(2) 0.076(2) 0.068(2) 0.0269(19) 0.0129(19) -0.0118(19)
C25 0.081(2) 0.0434(17) 0.077(2) 0.0119(15) 0.0107(18) -0.0069(15)
C26 0.0598(17) 0.0429(15) 0.0521(16) 0.0008(12) 0.0136(13) -0.0030(13)
C27 0.0455(14) 0.0407(13) 0.0436(14) 0.0032(10) 0.0173(11) 0.0001(11)
C28 0.0545(17) 0.076(2) 0.0569(18) -0.0075(15) 0.0253(14) 0.0017(15)
C29 0.092(3) 0.083(2) 0.065(2) -0.0122(18) 0.036(2) 0.012(2)
C30 0.096(3) 0.078(2) 0.055(2) -0.0163(17) 0.0096(19) -0.001(2)
C31 0.061(2) 0.079(2) 0.070(2) -0.0135(19) -0.0002(17) -0.0035(18)
C32 0.0452(15) 0.0593(18) 0.0588(17) -0.0063(14) 0.0122(13) 0.0009(13)
Ag1 0.03889(14) 0.03465(14) 0.0780(2) 0.000 0.02935(14) 0.000
In1 0.04732(14) 0.03763(14) 0.03921(13) 0.000 0.01525(11) 0.000
P2 0.0331(3) 0.0359(3) 0.0487(4) 0.0001(3) 0.0182(3) -0.0026(3)
Se1 0.05144(15) 0.04410(15) 0.03919(14) -0.00127(11) 0.01686(11) 0.00439(12)
Se2 0.06546(19) 0.0633(2) 0.06178(19) -0.00941(15) 0.03248(15) -0.02044(15)

loop_
_atom_type_symbol
_atom_type_description
_atom_type_scat_dispersion_real
_atom_type_scat_dispersion_imag
_atom_type_scat_source
C C 0.0033 0.0016 'International Tables Vol C Tables 4.2.6.8 and 6.1.1.4'
H H 0.0000 0.0000 'International Tables Vol C Tables 4.2.6.8 and 6.1.1.4'
Ag Ag -0.8971 1.1015 'International Tables Vol C Tables 4.2.6.8 and 6.1.1.4'
In In -0.7276 1.3100 'International Tables Vol C Tables 4.2.6.8 and 6.1.1.4'
P P 0.1023 0.0942 'International Tables Vol C Tables 4.2.6.8 and 6.1.1.4'
Se Se -0.0929 2.2259 'International Tables Vol C Tables 4.2.6.8 and 6.1.1.4'

loop_
_geom_angle_atom_site_label_1
_geom_angle_atom_site_label_2
_geom_angle_atom_site_label_3
_geom_angle
_geom_angle_site_symmetry_1
_geom_angle_site_symmetry_3
_geom_angle_publ_flag
C2 C1 Se1 112.5(2) . . ?
C2 C1 H1A 109.1 . . ?
Se1 C1 H1A 109.1 . . ?
C2 C1 H1B 109.1 . . ?
Se1 C1 H1B 109.1 . . ?
H1A C1 H1B 107.8 . . ?
C3 C2 C7 120.0 . . ?
C3 C2 C1 120.7(2) . . ?
C7 C2 C1 119.2(2) . . ?
C2 C3 C4 120.0 . . ?
C2 C3 H3 120.0 . . ?
C4 C3 H3 120.0 . . ?
C3 C4 C5 120.0 . . ?
C3 C4 H4 120.0 . . ?
C5 C4 H4 120.0 . . ?
C6 C5 C4 120.0 . . ?
C6 C5 H5 120.0 . . ?
C4 C5 H5 120.0 . . ?
C7 C6 C5 120.0 . . ?
C7 C6 H6 120.0 . . ?
C5 C6 H6 120.0 . . ?
C6 C7 C2 120.0 . . ?
C6 C7 H7 120.0 . . ?
C2 C7 H7 120.0 . . ?
C9 C8 Se2 115.5(2) . . ?
C9 C8 H8A 108.4 . . ?
Se2 C8 H8A 108.4 . . ?
C9 C8 H8B 108.4 . . ?
Se2 C8 H8B 108.4 . . ?
H8A C8 H8B 107.5 . . ?
C14 C9 C10 117.8(3) . . ?
C14 C9 C8 121.3(3) . . ?
C10 C9 C8 120.9(3) . . ?
C11 C10 C9 120.6(3) . . ?
C11 C10 H10 119.7 . . ?
C9 C10 H10 119.7 . . ?
C12 C11 C10 120.9(3) . . ?
C12 C11 H11 119.6 . . ?
C10 C11 H11 119.6 . . ?
C11 C12 C13 119.3(3) . . ?
C11 C12 H12 120.4 . . ?
C13 C12 H12 120.4 . . ?
C12 C13 C14 120.8(3) . . ?
C12 C13 H13 119.6 . . ?
C14 C13 H13 119.6 . . ?
C9 C14 C13 120.7(3) . . ?
C9 C14 H14 119.7 . . ?
C13 C14 H14 119.7 . . ?
C16 C15 C20 118.5(3) . . ?
C16 C15 P2 118.4(2) . . ?
C20 C15 P2 123.1(2) . . ?
C17 C16 C15 120.5(3) . . ?
C17 C16 H16 119.7 . . ?
C15 C16 H16 119.7 . . ?
C18 C17 C16 120.4(4) . . ?
C18 C17 H17 119.8 . . ?
C16 C17 H17 119.8 . . ?
C19 C18 C17 119.7(3) . . ?
C19 C18 H18 120.1 . . ?
C17 C18 H18 120.1 . . ?
C18 C19 C20 121.0(3) . . ?
C18 C19 H19 119.5 . . ?
C20 C19 H19 119.5 . . ?
C19 C20 C15 119.8(3) . . ?
C19 C20 H20 120.1 . . ?
C15 C20 H20 120.1 . . ?
C26 C21 C22 118.4(3) . . ?
C26 C21 P2 123.7(2) . . ?
C22 C21 P2 117.8(2) . . ?
C23 C22 C21 119.8(3) . . ?
C23 C22 H22 120.1 . . ?
C21 C22 H22 120.1 . . ?
C24 C23 C22 120.8(3) . . ?
C24 C23 H23 119.6 . . ?
C22 C23 H23 119.6 . . ?
C25 C24 C23 119.5(3) . . ?
C25 C24 H24 120.3 . . ?
C23 C24 H24 120.3 . . ?
C24 C25 C26 120.2(3) . . ?
C24 C25 H25 119.9 . . ?
C26 C25 H25 119.9 . . ?
C25 C26 C21 121.2(3) . . ?
C25 C26 H26 119.4 . . ?
C21 C26 H26 119.4 . . ?
C32 C27 C28 118.3(3) . . ?
C32 C27 P2 124.0(2) . . ?
C28 C27 P2 117.6(2) . . ?
C29 C28 C27 120.9(3) . . ?
C29 C28 H28 119.6 . . ?
C27 C28 H28 119.6 . . ?
C30 C29 C28 119.8(3) . . ?
C30 C29 H29 120.1 . . ?
C28 C29 H29 120.1 . . ?
C31 C30 C29 120.0(3) . . ?
C31 C30 H30 120.0 . . ?
C29 C30 H30 120.0 . . ?
C30 C31 C32 120.9(3) . . ?
C30 C31 H31 119.5 . . ?
C32 C31 H31 119.5 . . ?
C27 C32 C31 120.1(3) . . ?
C27 C32 H32 120.0 . . ?
C31 C32 H32 120.0 . . ?
P2 Ag1 P2 120.66(3) . 2_655 ?
P2 Ag1 Se1 102.898(16) . 2_655 ?
P2 Ag1 Se1 116.540(16) 2_655 2_655 ?
P2 Ag1 Se1 116.542(16) . . ?
P2 Ag1 Se1 102.897(16) 2_655 . ?
Se1 Ag1 Se1 94.810(13) 2_655 . ?
Se2 In1 Se2 111.748(18) . 2_655 ?
Se2 In1 Se1 113.615(10) . 2_655 ?
Se2 In1 Se1 107.470(10) 2_655 2_655 ?
Se2 In1 Se1 107.467(10) . . ?
Se2 In1 Se1 113.614(10) 2_655 . ?
Se1 In1 Se1 102.701(14) 2_655 . ?
C27 P2 C21 102.41(12) . . ?
C27 P2 C15 106.17(12) . . ?
C21 P2 C15 102.26(12) . . ?
C27 P2 Ag1 117.85(9) . . ?
C21 P2 Ag1 111.14(8) . . ?
C15 P2 Ag1 115.17(8) . . ?
C1 Se1 In1 98.90(9) . . ?
C1 Se1 Ag1 111.86(13) . . ?
In1 Se1 Ag1 81.243(10) . . ?
C8 Se2 In1 101.41(11) . . ?

loop_
_geom_bond_atom_site_label_1
_geom_bond_atom_site_label_2
_geom_bond_distance
_geom_bond_site_symmetry_2
_geom_bond_publ_flag
C1 C2 1.471(3) . ?
C1 Se1 1.985(3) . ?
C1 H1A 0.9700 . ?
C1 H1B 0.9700 . ?
C2 C3 1.3900 . ?
C2 C7 1.3900 . ?
C3 C4 1.3900 . ?
C3 H3 0.9300 . ?
C4 C5 1.3900 . ?
C4 H4 0.9300 . ?
C5 C6 1.3900 . ?
C5 H5 0.9300 . ?
C6 C7 1.3900 . ?
C6 H6 0.9300 . ?
C7 H7 0.9300 . ?
C8 C9 1.497(4) . ?
C8 Se2 1.976(3) . ?
C8 H8A 0.9700 . ?
C8 H8B 0.9700 . ?
C9 C14 1.377(4) . ?
C9 C10 1.382(4) . ?
C10 C11 1.380(5) . ?
C10 H10 0.9300 . ?
C11 C12 1.356(5) . ?
C11 H11 0.9300 . ?
C12 C13 1.357(5) . ?
C12 H12 0.9300 . ?
C13 C14 1.381(5) . ?
C13 H13 0.9300 . ?
C14 H14 0.9300 . ?
C15 C16 1.383(4) . ?
C15 C20 1.388(4) . ?
C15 P2 1.823(3) . ?
C16 C17 1.381(4) . ?
C16 H16 0.9300 . ?
C17 C18 1.366(6) . ?
C17 H17 0.9300 . ?
C18 C19 1.357(6) . ?
C18 H18 0.9300 . ?
C19 C20 1.386(4) . ?
C19 H19 0.9300 . ?
C20 H20 0.9300 . ?
C21 C26 1.379(4) . ?
C21 C22 1.388(4) . ?
C21 P2 1.821(3) . ?
C22 C23 1.380(4) . ?
C22 H22 0.9300 . ?
C23 C24 1.377(5) . ?
C23 H23 0.9300 . ?
C24 C25 1.360(5) . ?
C24 H24 0.9300 . ?
C25 C26 1.378(4) . ?
C25 H25 0.9300 . ?
C26 H26 0.9300 . ?
C27 C32 1.385(4) . ?
C27 C28 1.388(4) . ?
C27 P2 1.812(3) . ?
C28 C29 1.383(4) . ?
C28 H28 0.9300 . ?
C29 C30 1.372(5) . ?
C29 H29 0.9300 . ?
C30 C31 1.357(5) . ?
C30 H30 0.9300 . ?
C31 C32 1.386(4) . ?
C31 H31 0.9300 . ?
C32 H32 0.9300 . ?
Ag1 P2 2.4696(6) . ?
Ag1 P2 2.4697(6) 2_655 ?
Ag1 Se1 2.7762(3) 2_655 ?
Ag1 Se1 2.7763(3) . ?
In1 Se2 2.5484(3) . ?
In1 Se2 2.5484(3) 2_655 ?
In1 Se1 2.6169(3) 2_655 ?
In1 Se1 2.6169(3) . ?

loop_
_geom_torsion_atom_site_label_1
_geom_torsion_atom_site_label_2
_geom_torsion_atom_site_label_3
_geom_torsion_atom_site_label_4
_geom_torsion
_geom_torsion_site_symmetry_1
_geom_torsion_site_symmetry_2
_geom_torsion_site_symmetry_3
_geom_torsion_site_symmetry_4
_geom_torsion_publ_flag
Se1 C1 C2 C3 101.0(2) . . . . ?
Se1 C1 C2 C7 -83.7(3) . . . . ?
C7 C2 C3 C4 0.0 . . . . ?
C1 C2 C3 C4 175.3(2) . . . . ?
C2 C3 C4 C5 0.0 . . . . ?
C3 C4 C5 C6 0.0 . . . . ?
C4 C5 C6 C7 0.0 . . . . ?
C5 C6 C7 C2 0.0 . . . . ?
C3 C2 C7 C6 0.0 . . . . ?
C1 C2 C7 C6 -175.4(2) . . . . ?
Se2 C8 C9 C14 -109.4(3) . . . . ?
Se2 C8 C9 C10 72.0(3) . . . . ?
C14 C9 C10 C11 -0.9(5) . . . . ?
C8 C9 C10 C11 177.8(3) . . . . ?
C9 C10 C11 C12 0.5(5) . . . . ?
C10 C11 C12 C13 0.0(6) . . . . ?
C11 C12 C13 C14 -0.1(5) . . . . ?
C10 C9 C14 C13 0.8(4) . . . . ?
C8 C9 C14 C13 -177.9(3) . . . . ?
C12 C13 C14 C9 -0.4(5) . . . . ?
C20 C15 C16 C17 -1.0(5) . . . . ?
P2 C15 C16 C17 -178.2(3) . . . . ?
C15 C16 C17 C18 0.6(6) . . . . ?
C16 C17 C18 C19 -0.3(6) . . . . ?
C17 C18 C19 C20 0.4(6) . . . . ?
C18 C19 C20 C15 -0.7(5) . . . . ?
C16 C15 C20 C19 1.0(4) . . . . ?
P2 C15 C20 C19 178.1(2) . . . . ?
C26 C21 C22 C23 -3.4(4) . . . . ?
P2 C21 C22 C23 178.7(3) . . . . ?
C21 C22 C23 C24 2.5(5) . . . . ?
C22 C23 C24 C25 -0.2(6) . . . . ?
C23 C24 C25 C26 -1.2(6) . . . . ?
C24 C25 C26 C21 0.2(5) . . . . ?
C22 C21 C26 C25 2.1(4) . . . . ?
P2 C21 C26 C25 179.8(2) . . . . ?
C32 C27 C28 C29 -1.5(5) . . . . ?
P2 C27 C28 C29 174.6(3) . . . . ?
C27 C28 C29 C30 1.8(5) . . . . ?
C28 C29 C30 C31 -0.9(6) . . . . ?
C29 C30 C31 C32 -0.2(6) . . . . ?
C28 C27 C32 C31 0.3(4) . . . . ?
P2 C27 C32 C31 -175.5(2) . . . . ?
C30 C31 C32 C27 0.5(5) . . . . ?
C32 C27 P2 C21 88.3(2) . . . . ?
C28 C27 P2 C21 -87.6(2) . . . . ?
C32 C27 P2 C15 -18.6(3) . . . . ?
C28 C27 P2 C15 165.5(2) . . . . ?
C32 C27 P2 Ag1 -149.4(2) . . . . ?
C28 C27 P2 Ag1 34.7(3) . . . . ?
C26 C21 P2 C27 14.6(3) . . . . ?
C22 C21 P2 C27 -167.7(2) . . . . ?
C26 C21 P2 C15 124.5(2) . . . . ?
C22 C21 P2 C15 -57.8(2) . . . . ?
C26 C21 P2 Ag1 -112.1(2) . . . . ?
C22 C21 P2 Ag1 65.6(2) . . . . ?
C16 C15 P2 C27 -106.8(2) . . . . ?
C20 C15 P2 C27 76.1(2) . . . . ?
C16 C15 P2 C21 146.2(2) . . . . ?
C20 C15 P2 C21 -30.9(2) . . . . ?
C16 C15 P2 Ag1 25.5(3) . . . . ?
C20 C15 P2 Ag1 -151.6(2) . . . . ?
